data_4038616
loop_
_publ_author_name
'Suzuki, Takahiro'
'Koyama, Takeshi'
'Nakanishi, Kenta'
'Kobayashi, Susumu'
'Tanino, Keiji'

_publ_section_title
;
 Formal Total Synthesis of Atropurpuran.
;
_journal_name_full 'The Journal of organic chemistry'
_journal_paper_doi 10.1021/acs.joc.0c01462
_journal_year 2020
_chemical_formula_moiety 'C26 H41 N O5 Si'
_chemical_formula_sum 'C26 H41 N O5 Si'
_chemical_formula_weight 475.70
_space_group_IT_number 61
_space_group_name_Hall '-P 2ac 2ab'
_space_group_name_H-M_alt 'P b c a'
_symmetry_cell_setting orthorhombic
_symmetry_Int_Tables_number 61
_symmetry_space_group_name_Hall '-P 2ac 2ab'
_symmetry_space_group_name_H-M 'P b c a'
_atom_sites_solution_hydrogens geom
_atom_sites_solution_primary direct
_atom_sites_solution_secondary difmap
_cell_angle_alpha 90.0000
_cell_angle_beta 90.0000
_cell_angle_gamma 90.0000
_cell_formula_units_Z 8
_cell_length_a 12.4873(18)
_cell_length_b 14.046(2)
_cell_length_c 29.563(4)
_cell_measurement_reflns_used 12404
_cell_measurement_temperature 150
_cell_measurement_theta_max 27.50
_cell_measurement_theta_min 3.00
_cell_volume 5185.3(13)
_computing_cell_refinement 'CrystalClear-SM Expert 2.0 r16'
_computing_data_collection 'CrystalClear-SM Expert 2.0 r16 (Rigaku, 2013)'
_computing_data_reduction 'CrystalClear-SM Expert 2.0 r16'
_computing_molecular_graphics 'CrystalStructure 4.0'
_computing_publication_material 'CrystalStructure 4.0 (Rigaku, 2010)'
_computing_structure_refinement 'SHELXL97 (Sheldrick, 2008)'
_computing_structure_solution 'SIR2004 (Burla, et al., 2005)'
_diffrn_ambient_temperature 150
_diffrn_detector_area_resol_mean 7.314
_diffrn_measured_fraction_theta_full 0.985
_diffrn_measured_fraction_theta_max 0.985
_diffrn_measurement_device_type 'Rigaku Mercury70'
_diffrn_measurement_method \w
_diffrn_radiation_type 'Mo K\a'
_diffrn_radiation_wavelength 0.71075
_diffrn_reflns_av_R_equivalents 0.0378
_diffrn_reflns_limit_h_max 13
_diffrn_reflns_limit_h_min -15
_diffrn_reflns_limit_k_max 13
_diffrn_reflns_limit_k_min -17
_diffrn_reflns_limit_l_max 38
_diffrn_reflns_limit_l_min -30
_diffrn_reflns_number 41397
_diffrn_reflns_theta_full 27.50
_diffrn_reflns_theta_max 27.50
_diffrn_standards_number 0
_exptl_absorpt_coefficient_mu 0.126
_exptl_absorpt_correction_T_max 0.994
_exptl_absorpt_correction_T_min 0.773
_exptl_absorpt_correction_type multi-scan
_exptl_absorpt_process_details 'REQAB (Rigaku, 1998)'
_exptl_crystal_colour colorless
_exptl_crystal_density_diffrn 1.219
_exptl_crystal_density_method 'not measured'
_exptl_crystal_description platelet
_exptl_crystal_F_000 2064.00
_exptl_crystal_size_max 0.500
_exptl_crystal_size_mid 0.200
_exptl_crystal_size_min 0.050
_refine_diff_density_max 0.630
_refine_diff_density_min -0.740
_refine_ls_extinction_method none
_refine_ls_goodness_of_fit_ref 1.085
_refine_ls_hydrogen_treatment constr
_refine_ls_number_parameters 299
_refine_ls_number_reflns 5874
_refine_ls_number_restraints 0
_refine_ls_R_factor_gt 0.0665
_refine_ls_shift/su_max 0.001
_refine_ls_structure_factor_coef Fsqd
_refine_ls_weighting_details 'w = 1/[\s^2^(Fo^2^)+(0.0823P)^2^+3.5932P] where P=(Fo^2^+2Fc^2^)/3'
_refine_ls_weighting_scheme calc
_refine_ls_wR_factor_ref 0.1800
_reflns_number_gt 4886
_reflns_number_total 5874
_reflns_threshold_expression F^2^>2.0\s(F^2^)
_cod_data_source_file jo0c01462_si_003.cif
_cod_data_source_block 20170207
_cod_database_code 4038616

loop_
_symmetry_equiv_pos_site_id
_symmetry_equiv_pos_as_xyz
1 +X,+Y,+Z
2 1/2-X,1/2+Y,+Z
3 +X,1/2-Y,1/2+Z
4 1/2-X,-Y,1/2+Z
5 -X,-Y,-Z
6 1/2+X,1/2-Y,-Z
7 -X,1/2+Y,1/2-Z
8 1/2+X,+Y,1/2-Z

loop_
_atom_site_label
_atom_site_type_symbol
_atom_site_fract_x
_atom_site_fract_y
_atom_site_fract_z
_atom_site_U_iso_or_equiv
_atom_site_adp_type
_atom_site_occupancy
_atom_site_symmetry_multiplicity
_atom_site_calc_flag
_atom_site_refinement_flags
_atom_site_disorder_assembly
_atom_site_disorder_group
Si1 Si 0.41979(6) 0.37890(5) 0.70378(2) 0.03665(19) Uani 1.0 8 d . . .
O1 O 0.40061(13) 0.33606(10) 0.65224(5) 0.0320(4) Uani 1.0 8 d . . .
O2 O 0.39829(13) 0.05512(10) 0.62734(5) 0.0346(4) Uani 1.0 8 d . . .
O3 O 0.68027(15) 0.29085(12) 0.52371(6) 0.0463(5) Uani 1.0 8 d . . .
O4 O 0.78829(14) 0.12082(11) 0.53824(6) 0.0408(4) Uani 1.0 8 d . . .
O5 O 0.80307(14) 0.21334(12) 0.60365(6) 0.0426(4) Uani 1.0 8 d . . .
N1 N 0.13692(19) 0.35694(14) 0.63992(9) 0.0519(6) Uani 1.0 8 d . . .
C1 C 0.3072(2) 0.05797(15) 0.55512(8) 0.0364(5) Uani 1.0 8 d . . .
C2 C 0.1967(2) 0.04769(16) 0.57629(9) 0.0404(6) Uani 1.0 8 d . . .
C3 C 0.1541(2) 0.14508(16) 0.59079(9) 0.0388(6) Uani 1.0 8 d . . .
C4 C 0.23335(18) 0.19625(14) 0.62251(8) 0.0325(5) Uani 1.0 8 d . . .
C5 C 0.34747(17) 0.20777(13) 0.60242(7) 0.0286(5) Uani 1.0 8 d . . .
C6 C 0.42755(17) 0.24058(14) 0.63924(7) 0.0289(5) Uani 1.0 8 d . . .
C7 C 0.54416(18) 0.23465(15) 0.62124(7) 0.0299(5) Uani 1.0 8 d . . .
C8 C 0.53959(18) 0.22383(14) 0.56925(7) 0.0294(5) Uani 1.0 8 d . . .
C9 C 0.49662(19) 0.12167(14) 0.56057(8) 0.0315(5) Uani 1.0 8 d . . .
C10 C 0.38691(18) 0.10807(14) 0.58617(7) 0.0302(5) Uani 1.0 8 d . . .
C11 C 0.58368(19) 0.04822(15) 0.57361(9) 0.0375(6) Uani 1.0 8 d . . .
C12 C 0.66773(19) 0.09592(15) 0.60409(8) 0.0356(5) Uani 1.0 8 d . . .
C13 C 0.61200(19) 0.15269(16) 0.64171(8) 0.0351(5) Uani 1.0 8 d . . .
C14 C 0.46558(19) 0.29830(15) 0.54877(8) 0.0326(5) Uani 1.0 8 d . . .
C15 C 0.65268(19) 0.23253(15) 0.55181(8) 0.0338(5) Uani 1.0 8 d . . .
C16 C 0.73282(19) 0.16392(16) 0.57458(8) 0.0356(5) Uani 1.0 8 d . . .
C17 C 0.1838(2) 0.28809(15) 0.63384(9) 0.0377(6) Uani 1.0 8 d . . .
C18 C 0.34958(18) 0.27862(14) 0.56307(8) 0.0320(5) Uani 1.0 8 d . . .
C19 C 0.3535(4) 0.4966(3) 0.70272(11) 0.0688(10) Uani 1.0 8 d . . .
C20 C 0.3705(4) 0.5593(3) 0.74427(13) 0.0818(12) Uani 1.0 8 d . . .
C21 C 0.3556(4) 0.2979(3) 0.74615(11) 0.0759(11) Uani 1.0 8 d . . .
C22 C 0.3934(6) 0.2926(8) 0.7903(3) 0.225(6) Uani 1.0 8 d . . .
C23 C 0.5645(3) 0.3918(3) 0.71541(11) 0.0622(9) Uani 1.0 8 d . . .
C24 C 0.6214(4) 0.4621(4) 0.68528(16) 0.0924(14) Uani 1.0 8 d . . .
C25 C 0.8621(3) 0.04760(18) 0.55079(10) 0.0484(7) Uani 1.0 8 d . . .
C26 C 0.8704(3) 0.2846(2) 0.58412(12) 0.0565(8) Uani 1.0 8 d . . .
H1A H 0.3008 0.0945 0.5266 0.0437 Uiso 1.0 8 calc R . .
H1B H 0.3351 -0.0060 0.5475 0.0437 Uiso 1.0 8 calc R . .
H2A H 0.2010 0.0052 0.6029 0.0484 Uiso 1.0 8 calc R . .
H2B H 0.1470 0.0187 0.5541 0.0484 Uiso 1.0 8 calc R . .
H2 H 0.3905 -0.0032 0.6220 0.0415 Uiso 1.0 8 calc R . .
H3A H 0.0847 0.1368 0.6065 0.0466 Uiso 1.0 8 calc R . .
H3B H 0.1417 0.1848 0.5636 0.0466 Uiso 1.0 8 calc R . .
H4 H 0.2393 0.1581 0.6510 0.0390 Uiso 1.0 8 calc R . .
H6 H 0.4204 0.1980 0.6662 0.0347 Uiso 1.0 8 calc R . .
H7 H 0.5807 0.2962 0.6283 0.0358 Uiso 1.0 8 calc R . .
H9 H 0.4825 0.1152 0.5274 0.0378 Uiso 1.0 8 calc R . .
H11A H 0.5504 -0.0059 0.5898 0.0450 Uiso 1.0 8 calc R . .
H11B H 0.6185 0.0234 0.5459 0.0450 Uiso 1.0 8 calc R . .
H12 H 0.7158 0.0466 0.6176 0.0427 Uiso 1.0 8 calc R . .
H13A H 0.6665 0.1795 0.6624 0.0422 Uiso 1.0 8 calc R . .
H13B H 0.5651 0.1098 0.6594 0.0422 Uiso 1.0 8 calc R . .
H14A H 0.4712 0.2966 0.5154 0.0392 Uiso 1.0 8 calc R . .
H14B H 0.4873 0.3625 0.5591 0.0392 Uiso 1.0 8 calc R . .
H18A H 0.3149 0.3389 0.5724 0.0384 Uiso 1.0 8 calc R . .
H18B H 0.3091 0.2522 0.5371 0.0384 Uiso 1.0 8 calc R . .
H19A H 0.3793 0.5318 0.6758 0.0825 Uiso 1.0 8 calc R . .
H19B H 0.2756 0.4865 0.6988 0.0825 Uiso 1.0 8 calc R . .
H20A H 0.4472 0.5720 0.7480 0.0981 Uiso 1.0 8 calc R . .
H20B H 0.3432 0.5265 0.7712 0.0981 Uiso 1.0 8 calc R . .
H20C H 0.3322 0.6196 0.7403 0.0981 Uiso 1.0 8 calc R . .
H21A H 0.2790 0.3159 0.7479 0.0910 Uiso 1.0 8 calc R . .
H21B H 0.3584 0.2327 0.7335 0.0910 Uiso 1.0 8 calc R . .
H22A H 0.3851 0.3547 0.8050 0.2701 Uiso 1.0 8 calc R . .
H22B H 0.4693 0.2749 0.7900 0.2701 Uiso 1.0 8 calc R . .
H22C H 0.3525 0.2446 0.8070 0.2701 Uiso 1.0 8 calc R . .
H23A H 0.5738 0.4120 0.7472 0.0746 Uiso 1.0 8 calc R . .
H23B H 0.5991 0.3288 0.7120 0.0746 Uiso 1.0 8 calc R . .
H24A H 0.5697 0.5085 0.6736 0.1108 Uiso 1.0 8 calc R . .
H24B H 0.6547 0.4281 0.6600 0.1108 Uiso 1.0 8 calc R . .
H24C H 0.6768 0.4953 0.7027 0.1108 Uiso 1.0 8 calc R . .
H25A H 0.8237 -0.0129 0.5540 0.0581 Uiso 1.0 8 calc R . .
H25B H 0.8960 0.0642 0.5796 0.0581 Uiso 1.0 8 calc R . .
H25C H 0.9172 0.0413 0.5273 0.0581 Uiso 1.0 8 calc R . .
H26A H 0.9221 0.3067 0.6068 0.0678 Uiso 1.0 8 calc R . .
H26B H 0.8265 0.3384 0.5740 0.0678 Uiso 1.0 8 calc R . .
H26C H 0.9088 0.2577 0.5582 0.0678 Uiso 1.0 8 calc R . .

loop_
_atom_site_aniso_label
_atom_site_aniso_U_11
_atom_site_aniso_U_22
_atom_site_aniso_U_33
_atom_site_aniso_U_12
_atom_site_aniso_U_13
_atom_site_aniso_U_23
Si1 0.0422(4) 0.0381(4) 0.0296(4) 0.0019(3) -0.0013(3) -0.0046(3)
O1 0.0376(9) 0.0256(7) 0.0327(8) 0.0032(6) -0.0032(7) -0.0043(6)
O2 0.0479(10) 0.0214(7) 0.0345(9) -0.0005(7) -0.0012(7) 0.0047(6)
O3 0.0477(11) 0.0435(10) 0.0479(11) 0.0032(8) 0.0133(9) 0.0153(8)
O4 0.0410(10) 0.0403(9) 0.0413(10) 0.0104(7) 0.0070(8) 0.0010(7)
O5 0.0424(10) 0.0423(9) 0.0432(10) -0.0039(8) -0.0017(8) -0.0010(7)
N1 0.0440(13) 0.0316(11) 0.0800(18) 0.0035(9) 0.0086(12) 0.0001(11)
C1 0.0448(14) 0.0267(10) 0.0377(13) -0.0019(9) -0.0034(11) -0.0031(9)
C2 0.0416(14) 0.0323(12) 0.0472(15) -0.0077(10) -0.0050(11) -0.0041(10)
C3 0.0340(13) 0.0346(12) 0.0480(14) -0.0037(9) -0.0047(11) 0.0005(10)
C4 0.0352(12) 0.0244(10) 0.0380(12) 0.0000(9) -0.0006(10) 0.0005(9)
C5 0.0323(11) 0.0225(9) 0.0308(11) 0.0003(8) -0.0022(9) 0.0006(8)
C6 0.0335(12) 0.0233(10) 0.0299(11) 0.0013(8) -0.0012(9) 0.0003(8)
C7 0.0340(12) 0.0279(10) 0.0277(11) -0.0001(8) -0.0026(9) 0.0010(8)
C8 0.0357(12) 0.0245(10) 0.0280(11) -0.0002(8) 0.0012(9) 0.0029(8)
C9 0.0386(12) 0.0248(10) 0.0311(11) 0.0002(9) 0.0006(9) -0.0016(8)
C10 0.0379(12) 0.0227(10) 0.0300(11) 0.0006(8) -0.0019(9) 0.0023(8)
C11 0.0413(14) 0.0263(11) 0.0448(14) 0.0042(9) 0.0040(11) -0.0006(9)
C12 0.0385(13) 0.0311(11) 0.0372(13) 0.0063(9) -0.0001(10) 0.0054(9)
C13 0.0362(13) 0.0397(12) 0.0296(11) 0.0044(9) -0.0015(10) 0.0060(9)
C14 0.0396(13) 0.0280(10) 0.0303(11) 0.0009(9) -0.0020(10) 0.0070(8)
C15 0.0406(13) 0.0299(11) 0.0309(11) 0.0016(9) 0.0016(10) 0.0007(9)
C16 0.0374(13) 0.0336(11) 0.0358(12) 0.0036(9) 0.0032(10) -0.0001(9)
C17 0.0347(12) 0.0306(11) 0.0480(14) -0.0031(9) 0.0029(11) 0.0016(10)
C18 0.0367(12) 0.0263(10) 0.0331(12) 0.0023(9) -0.0045(10) 0.0032(8)
C19 0.090(3) 0.0609(19) 0.0559(19) 0.0251(18) -0.0216(18) -0.0265(15)
C20 0.108(3) 0.065(2) 0.072(3) 0.018(2) -0.008(3) -0.0347(18)
C21 0.094(3) 0.087(3) 0.0466(19) -0.014(2) 0.0147(19) 0.0013(17)
C22 0.154(7) 0.374(14) 0.147(7) -0.077(8) -0.034(5) 0.182(8)
C23 0.0500(18) 0.087(3) 0.0495(18) -0.0063(16) -0.0091(14) -0.0155(16)
C24 0.081(3) 0.097(3) 0.099(4) -0.035(3) 0.011(3) -0.023(3)
C25 0.0418(15) 0.0418(14) 0.0617(18) 0.0116(11) 0.0081(13) 0.0004(12)
C26 0.0497(17) 0.0525(16) 0.067(2) -0.0141(13) 0.0003(15) 0.0035(14)

loop_
_atom_type_symbol
_atom_type_description
_atom_type_scat_dispersion_real
_atom_type_scat_dispersion_imag
_atom_type_scat_source
C C 0.0033 0.0016
;
International Tables for Crystallography
(1992, Vol. C, Tables 4.2.6.8 and 6.1.1.4)
;
H H 0.0000 0.0000
;
International Tables for Crystallography
(1992, Vol. C, Table 6.1.1.4)
;
N N 0.0061 0.0033
;
International Tables for Crystallography
(1992, Vol. C, Tables 4.2.6.8 and 6.1.1.4)
;
O O 0.0106 0.0060
;
International Tables for Crystallography
(1992, Vol. C, Tables 4.2.6.8 and 6.1.1.4)
;
Si Si 0.0817 0.0704
;
International Tables for Crystallography
(1992, Vol. C, Tables 4.2.6.8 and 6.1.1.4)
;

loop_
_geom_angle_atom_site_label_1
_geom_angle_atom_site_label_2
_geom_angle_atom_site_label_3
_geom_angle
_geom_angle_publ_flag
_geom_angle_site_symmetry_1
_geom_angle_site_symmetry_2
_geom_angle_site_symmetry_3
O1 Si1 C19 104.16(12) yes . . .
O1 Si1 C21 109.45(13) yes . . .
O1 Si1 C23 110.39(13) yes . . .
C19 Si1 C21 111.27(17) yes . . .
C19 Si1 C23 110.66(17) yes . . .
C21 Si1 C23 110.73(17) yes . . .
Si1 O1 C6 123.52(13) yes . . .
C16 O4 C25 115.2(2) yes . . .
C16 O5 C26 117.7(2) yes . . .
C2 C1 C10 112.8(2) yes . . .
C1 C2 C3 110.24(19) yes . . .
C2 C3 C4 111.4(2) yes . . .
C3 C4 C5 113.91(19) yes . . .
C3 C4 C17 106.12(19) yes . . .
C5 C4 C17 112.47(18) yes . . .
C4 C5 C6 110.79(17) yes . . .
C4 C5 C10 108.30(16) yes . . .
C4 C5 C18 111.98(18) yes . . .
C6 C5 C10 106.25(17) yes . . .
C6 C5 C18 109.24(17) yes . . .
C10 C5 C18 110.12(17) yes . . .
O1 C6 C5 108.36(16) yes . . .
O1 C6 C7 111.21(17) yes . . .
C5 C6 C7 110.42(17) yes . . .
C6 C7 C8 108.15(18) yes . . .
C6 C7 C13 114.71(18) yes . . .
C8 C7 C13 109.57(18) yes . . .
C7 C8 C9 105.54(17) yes . . .
C7 C8 C14 110.52(18) yes . . .
C7 C8 C15 107.30(18) yes . . .
C9 C8 C14 111.07(18) yes . . .
C9 C8 C15 109.99(18) yes . . .
C14 C8 C15 112.15(18) yes . . .
C8 C9 C10 109.44(17) yes . . .
C8 C9 C11 109.39(19) yes . . .
C10 C9 C11 114.21(18) yes . . .
O2 C10 C1 109.64(17) yes . . .
O2 C10 C5 103.62(16) yes . . .
O2 C10 C9 112.60(18) yes . . .
C1 C10 C5 113.16(18) yes . . .
C1 C10 C9 109.51(18) yes . . .
C5 C10 C9 108.26(16) yes . . .
C9 C11 C12 109.58(18) yes . . .
C11 C12 C13 110.0(2) yes . . .
C11 C12 C16 107.5(2) yes . . .
C13 C12 C16 109.28(18) yes . . .
C7 C13 C12 110.50(19) yes . . .
C8 C14 C18 109.88(18) yes . . .
O3 C15 C8 123.6(2) yes . . .
O3 C15 C16 122.3(3) yes . . .
C8 C15 C16 114.03(19) yes . . .
O4 C16 O5 111.64(19) yes . . .
O4 C16 C12 115.26(19) yes . . .
O4 C16 C15 104.68(19) yes . . .
O5 C16 C12 106.89(19) yes . . .
O5 C16 C15 111.20(18) yes . . .
C12 C16 C15 107.12(19) yes . . .
N1 C17 C4 173.1(3) yes . . .
C5 C18 C14 110.04(18) yes . . .
Si1 C19 C20 116.0(3) yes . . .
Si1 C21 C22 121.0(5) yes . . .
Si1 C23 C24 114.5(3) yes . . .
C10 O2 H2 109.476 no . . .
C2 C1 H1A 109.026 no . . .
C2 C1 H1B 109.025 no . . .
C10 C1 H1A 109.023 no . . .
C10 C1 H1B 109.023 no . . .
H1A C1 H1B 107.807 no . . .
C1 C2 H2A 109.607 no . . .
C1 C2 H2B 109.596 no . . .
C3 C2 H2A 109.613 no . . .
C3 C2 H2B 109.617 no . . .
H2A C2 H2B 108.140 no . . .
C2 C3 H3A 109.352 no . . .
C2 C3 H3B 109.355 no . . .
C4 C3 H3A 109.360 no . . .
C4 C3 H3B 109.360 no . . .
H3A C3 H3B 107.982 no . . .
C3 C4 H4 108.040 no . . .
C5 C4 H4 108.043 no . . .
C17 C4 H4 108.032 no . . .
O1 C6 H6 108.944 no . . .
C5 C6 H6 108.929 no . . .
C7 C6 H6 108.938 no . . .
C6 C7 H7 108.071 no . . .
C8 C7 H7 108.079 no . . .
C13 C7 H7 108.071 no . . .
C8 C9 H9 107.860 no . . .
C10 C9 H9 107.868 no . . .
C11 C9 H9 107.874 no . . .
C9 C11 H11A 109.751 no . . .
C9 C11 H11B 109.749 no . . .
C12 C11 H11A 109.767 no . . .
C12 C11 H11B 109.754 no . . .
H11A C11 H11B 108.219 no . . .
C11 C12 H12 110.015 no . . .
C13 C12 H12 110.001 no . . .
C16 C12 H12 110.017 no . . .
C7 C13 H13A 109.551 no . . .
C7 C13 H13B 109.553 no . . .
C12 C13 H13A 109.546 no . . .
C12 C13 H13B 109.549 no . . .
H13A C13 H13B 108.104 no . . .
C8 C14 H14A 109.691 no . . .
C8 C14 H14B 109.686 no . . .
C18 C14 H14A 109.698 no . . .
C18 C14 H14B 109.686 no . . .
H14A C14 H14B 108.178 no . . .
C5 C18 H18A 109.651 no . . .
C5 C18 H18B 109.652 no . . .
C14 C18 H18A 109.658 no . . .
C14 C18 H18B 109.640 no . . .
H18A C18 H18B 108.167 no . . .
Si1 C19 H19A 108.274 no . . .
Si1 C19 H19B 108.271 no . . .
C20 C19 H19A 108.275 no . . .
C20 C19 H19B 108.276 no . . .
H19A C19 H19B 107.386 no . . .
C19 C20 H20A 109.466 no . . .
C19 C20 H20B 109.474 no . . .
C19 C20 H20C 109.462 no . . .
H20A C20 H20B 109.477 no . . .
H20A C20 H20C 109.474 no . . .
H20B C20 H20C 109.474 no . . .
Si1 C21 H21A 107.080 no . . .
Si1 C21 H21B 107.077 no . . .
C22 C21 H21A 107.069 no . . .
C22 C21 H21B 107.076 no . . .
H21A C21 H21B 106.789 no . . .
C21 C22 H22A 109.462 no . . .
C21 C22 H22B 109.459 no . . .
C21 C22 H22C 109.469 no . . .
H22A C22 H22B 109.483 no . . .
H22A C22 H22C 109.477 no . . .
H22B C22 H22C 109.477 no . . .
Si1 C23 H23A 108.632 no . . .
Si1 C23 H23B 108.625 no . . .
C24 C23 H23A 108.624 no . . .
C24 C23 H23B 108.617 no . . .
H23A C23 H23B 107.591 no . . .
C23 C24 H24A 109.472 no . . .
C23 C24 H24B 109.476 no . . .
C23 C24 H24C 109.470 no . . .
H24A C24 H24B 109.474 no . . .
H24A C24 H24C 109.469 no . . .
H24B C24 H24C 109.466 no . . .
O4 C25 H25A 109.471 no . . .
O4 C25 H25B 109.467 no . . .
O4 C25 H25C 109.464 no . . .
H25A C25 H25B 109.478 no . . .
H25A C25 H25C 109.479 no . . .
H25B C25 H25C 109.468 no . . .
O5 C26 H26A 109.471 no . . .
O5 C26 H26B 109.469 no . . .
O5 C26 H26C 109.470 no . . .
H26A C26 H26B 109.473 no . . .
H26A C26 H26C 109.481 no . . .
H26B C26 H26C 109.463 no . . .

loop_
_geom_bond_atom_site_label_1
_geom_bond_atom_site_label_2
_geom_bond_distance
_geom_bond_publ_flag
_geom_bond_site_symmetry_1
_geom_bond_site_symmetry_2
Si1 O1 1.6556(16) yes . .
Si1 C19 1.850(4) yes . .
Si1 C21 1.872(4) yes . .
Si1 C23 1.848(4) yes . .
O1 C6 1.435(3) yes . .
O2 C10 1.433(3) yes . .
O3 C15 1.216(3) yes . .
O4 C16 1.414(3) yes . .
O4 C25 1.430(4) yes . .
O5 C16 1.411(3) yes . .
O5 C26 1.429(4) yes . .
N1 C17 1.145(3) yes . .
C1 C2 1.522(4) yes . .
C1 C10 1.526(4) yes . .
C2 C3 1.529(4) yes . .
C3 C4 1.541(4) yes . .
C4 C5 1.552(3) yes . .
C4 C17 1.469(3) yes . .
C5 C6 1.548(3) yes . .
C5 C10 1.560(3) yes . .
C5 C18 1.531(3) yes . .
C6 C7 1.553(3) yes . .
C7 C8 1.546(3) yes . .
C7 C13 1.552(4) yes . .
C8 C9 1.553(3) yes . .
C8 C14 1.521(3) yes . .
C8 C15 1.508(4) yes . .
C9 C10 1.577(4) yes . .
C9 C11 1.548(4) yes . .
C11 C12 1.537(4) yes . .
C12 C13 1.535(4) yes . .
C12 C16 1.528(4) yes . .
C14 C18 1.534(4) yes . .
C15 C16 1.544(4) yes . .
C19 C20 1.526(5) yes . .
C21 C22 1.390(9) yes . .
C23 C24 1.507(6) yes . .
O2 H2 0.840 no . .
C1 H1A 0.990 no . .
C1 H1B 0.990 no . .
C2 H2A 0.990 no . .
C2 H2B 0.990 no . .
C3 H3A 0.990 no . .
C3 H3B 0.990 no . .
C4 H4 1.000 no . .
C6 H6 1.000 no . .
C7 H7 1.000 no . .
C9 H9 1.000 no . .
C11 H11A 0.990 no . .
C11 H11B 0.990 no . .
C12 H12 1.000 no . .
C13 H13A 0.990 no . .
C13 H13B 0.990 no . .
C14 H14A 0.990 no . .
C14 H14B 0.990 no . .
C18 H18A 0.990 no . .
C18 H18B 0.990 no . .
C19 H19A 0.990 no . .
C19 H19B 0.990 no . .
C20 H20A 0.980 no . .
C20 H20B 0.980 no . .
C20 H20C 0.980 no . .
C21 H21A 0.990 no . .
C21 H21B 0.990 no . .
C22 H22A 0.980 no . .
C22 H22B 0.980 no . .
C22 H22C 0.980 no . .
C23 H23A 0.990 no . .
C23 H23B 0.990 no . .
C24 H24A 0.980 no . .
C24 H24B 0.980 no . .
C24 H24C 0.980 no . .
C25 H25A 0.980 no . .
C25 H25B 0.980 no . .
C25 H25C 0.980 no . .
C26 H26A 0.980 no . .
C26 H26B 0.980 no . .
C26 H26C 0.980 no . .

loop_
_geom_contact_atom_site_label_1
_geom_contact_atom_site_label_2
_geom_contact_distance
_geom_contact_publ_flag
_geom_contact_site_symmetry_1
_geom_contact_site_symmetry_2
Si1 C7 3.531(3) no . .
O1 N1 3.326(3) no . .
O1 C4 2.999(3) no . .
O1 C8 3.394(3) no . .
O1 C14 3.209(3) no . .
O1 C17 2.842(3) no . .
O1 C18 2.830(3) no . .
O1 C24 3.419(5) no . .
O2 C2 2.937(3) no . .
O2 C3 3.473(3) no . .
O2 C4 2.862(3) no . .
O2 C6 2.654(3) no . .
O2 C7 3.116(3) no . .
O2 C8 3.417(3) no . .
O2 C11 2.809(3) no . .
O2 C12 3.482(3) no . .
O2 C13 3.030(3) no . .
O3 O4 2.776(3) no . .
O3 O5 3.020(3) no . .
O3 C7 3.439(3) no . .
O3 C9 3.478(3) no . .
O3 C14 2.783(3) no . .
O3 C26 2.972(4) no . .
O4 C8 3.547(3) no . .
O4 C11 2.943(3) no . .
O4 C26 2.861(4) no . .
O5 C7 3.288(3) no . .
O5 C8 3.447(3) no . .
O5 C13 2.772(3) no . .
O5 C25 2.899(4) no . .
N1 C3 3.318(4) no . .
N1 C5 3.540(3) no . .
C1 C4 2.931(4) no . .
C1 C11 3.498(4) no . .
C1 C18 3.153(3) no . .
C2 C5 3.033(3) no . .
C3 C10 2.956(4) no . .
C3 C18 3.186(4) no . .
C5 C8 2.602(3) no . .
C5 C13 3.586(4) no . .
C6 C9 2.990(3) no . .
C6 C14 2.835(4) no . .
C6 C17 3.120(4) no . .
C6 C21 3.383(4) no . .
C6 C23 3.537(4) no . .
C7 C10 2.845(3) no . .
C7 C11 3.014(3) no . .
C7 C16 2.905(4) no . .
C7 C18 3.040(4) no . .
C7 C23 3.562(4) no . .
C8 C12 2.617(3) no . .
C9 C13 2.832(4) no . .
C9 C16 3.037(4) no . .
C9 C18 2.870(3) no . .
C10 C12 3.551(4) no . .
C10 C13 3.315(4) no . .
C10 C14 3.054(3) no . .
C11 C15 2.804(3) no . .
C11 C25 3.542(4) no . .
C12 C25 2.972(4) no . .
C13 C15 2.929(4) no . .
C15 C26 2.973(4) no . .
C17 C18 2.946(4) no . .
C19 C24 3.420(6) no . .
C20 C23 3.482(6) no . .
C22 C23 3.377(9) no . .
C25 C26 3.473(4) no . .
O2 N1 2.843(3) no . 2_545
O3 C1 3.529(3) no . 6_556
O3 C3 3.518(4) no . 6_556
O3 C18 3.465(3) no . 6_556
O4 C14 3.579(3) no . 6_556
O4 C18 3.399(3) no . 6_556
O5 C22 3.513(8) no . 8_556
N1 O2 2.843(3) no . 2_555
C1 O3 3.529(3) no . 6_456
C3 O3 3.518(4) no . 6_456
C14 O4 3.579(3) no . 6_456
C18 O3 3.465(3) no . 6_456
C18 O4 3.399(3) no . 6_456
C22 O5 3.513(8) no . 8_456
Si1 H6 2.7733 no . .
Si1 H7 3.2193 no . .
Si1 H20A 3.0304 no . .
Si1 H20B 3.0294 no . .
Si1 H22A 3.0429 no . .
Si1 H22B 3.0014 no . .
Si1 H24A 2.7594 no . .
Si1 H24B 3.2806 no . .
O1 H4 3.2104 no . .
O1 H7 2.4233 no . .
O1 H14B 2.9805 no . .
O1 H18A 2.5922 no . .
O1 H19A 2.8489 no . .
O1 H19B 2.9669 no . .
O1 H21A 3.2218 no . .
O1 H21B 2.8553 no . .
O1 H23B 3.0450 no . .
O1 H24A 3.2745 no . .
O1 H24B 3.4341 no . .
O2 H1A 3.2643 no . .
O2 H1B 2.6324 no . .
O2 H2A 2.6616 no . .
O2 H4 2.5542 no . .
O2 H6 2.3287 no . .
O2 H9 3.2475 no . .
O2 H11A 2.3615 no . .
O2 H13B 2.4137 no . .
O3 H7 3.3341 no . .
O3 H9 3.4922 no . .
O3 H14A 2.6238 no . .
O3 H14B 2.8141 no . .
O3 H26B 2.4473 no . .
O3 H26C 3.0664 no . .
O4 H11B 2.5337 no . .
O4 H12 2.7228 no . .
O4 H26B 3.2683 no . .
O4 H26C 2.5116 no . .
O5 H7 3.0975 no . .
O5 H12 2.6161 no . .
O5 H13A 2.4815 no . .
O5 H25A 3.5098 no . .
O5 H25B 2.4981 no . .
O5 H25C 3.5992 no . .
N1 H3A 3.3107 no . .
N1 H3B 3.3070 no . .
N1 H4 3.0886 no . .
N1 H18A 2.9976 no . .
N1 H19B 3.0567 no . .
C1 H2 2.3926 no . .
C1 H3A 3.3546 no . .
C1 H3B 2.7405 no . .
C1 H4 3.2753 no . .
C1 H9 2.4722 no . .
C1 H11A 3.3288 no . .
C1 H18B 2.7802 no . .
C2 H2 2.8620 no . .
C2 H4 2.7500 no . .
C2 H18B 3.4007 no . .
C3 H1A 2.7313 no . .
C3 H1B 3.3540 no . .
C3 H18A 3.4254 no . .
C3 H18B 2.9202 no . .
C4 H1A 3.2848 no . .
C4 H2A 2.7755 no . .
C4 H2B 3.3867 no . .
C4 H2 3.4206 no . .
C4 H6 2.6690 no . .
C4 H18A 2.6912 no . .
C4 H18B 2.8077 no . .
C5 H1A 2.8097 no . .
C5 H1B 3.4172 no . .
C5 H2A 3.3832 no . .
C5 H2 3.0664 no . .
C5 H3A 3.4315 no . .
C5 H3B 2.8328 no . .
C5 H7 3.2580 no . .
C5 H9 3.0747 no . .
C5 H13B 3.4810 no . .
C5 H14A 3.2501 no . .
C5 H14B 3.0670 no . .
C6 H2 3.4926 no . .
C6 H4 2.6436 no . .
C6 H13A 3.1794 no . .
C6 H13B 2.5847 no . .
C6 H14B 3.0158 no . .
C6 H18A 2.7912 no . .
C6 H18B 3.3653 no . .
C6 H21B 2.9189 no . .
C6 H23B 3.2786 no . .
C7 H9 3.3319 no . .
C7 H11A 3.5058 no . .
C7 H12 3.4031 no . .
C7 H14A 3.3735 no . .
C7 H14B 2.6645 no . .
C7 H18A 3.5251 no . .
C7 H23B 3.0688 no . .
C7 H24B 3.2561 no . .
C8 H6 3.2493 no . .
C8 H11A 3.2868 no . .
C8 H11B 3.0617 no . .
C8 H13A 3.2388 no . .
C8 H13B 3.1258 no . .
C8 H18A 3.2396 no . .
C8 H18B 3.0569 no . .
C9 H1A 2.6709 no . .
C9 H1B 2.7268 no . .
C9 H2 2.8501 no . .
C9 H6 3.4356 no . .
C9 H7 3.3355 no . .
C9 H12 3.3832 no . .
C9 H13B 3.0488 no . .
C9 H14A 2.8143 no . .
C9 H14B 3.3848 no . .
C9 H18B 3.0540 no . .
C10 H2A 2.7795 no . .
C10 H2B 3.3835 no . .
C10 H3B 3.3144 no . .
C10 H4 2.7500 no . .
C10 H6 2.7140 no . .
C10 H11A 2.5971 no . .
C10 H11B 3.3458 no . .
C10 H13B 3.1045 no . .
C10 H14A 3.5350 no . .
C10 H18A 3.3888 no . .
C10 H18B 2.6733 no . .
C11 H1B 3.2883 no . .
C11 H2 2.8949 no . .
C11 H13A 3.3712 no . .
C11 H13B 2.6895 no . .
C11 H25A 3.1716 no . .
C12 H7 3.0996 no . .
C12 H9 3.2495 no . .
C12 H25A 2.8852 no . .
C12 H25B 2.9747 no . .
C13 H2 3.5753 no . .
C13 H6 2.5792 no . .
C13 H11A 2.8128 no . .
C13 H11B 3.3648 no . .
C13 H23B 3.2347 no . .
C14 H1A 3.5859 no . .
C14 H7 2.7570 no . .
C14 H9 2.6568 no . .
C15 H7 2.5931 no . .
C15 H9 2.7839 no . .
C15 H11B 2.9737 no . .
C15 H12 3.3506 no . .
C15 H13A 3.3591 no . .
C15 H14A 2.6656 no . .
C15 H14B 2.7652 no . .
C15 H26B 2.7110 no . .
C15 H26C 3.2236 no . .
C16 H7 3.0957 no . .
C16 H9 3.4900 no . .
C16 H11A 3.3290 no . .
C16 H11B 2.5790 no . .
C16 H13A 2.7354 no . .
C16 H13B 3.3546 no . .
C16 H25A 2.7976 no . .
C16 H25B 2.4775 no . .
C16 H25C 3.1957 no . .
C16 H26A 3.2422 no . .
C16 H26B 2.7150 no . .
C16 H26C 2.6075 no . .
C17 H3A 2.5883 no . .
C17 H3B 2.5865 no . .
C17 H6 3.3533 no . .
C17 H18A 2.5467 no . .
C17 H18B 3.2976 no . .
C17 H19B 3.5740 no . .
C17 H21A 3.5961 no . .
C18 H1A 2.8674 no . .
C18 H3B 2.9118 no . .
C18 H4 3.3933 no . .
C18 H6 3.3699 no . .
C18 H7 3.4807 no . .
C18 H9 3.0229 no . .
C19 H21A 3.0160 no . .
C19 H23A 3.2731 no . .
C19 H24A 2.8393 no . .
C20 H22A 3.3930 no . .
C20 H23A 3.2748 no . .
C20 H24A 3.3259 no . .
C21 H6 2.8661 no . .
C21 H19B 3.1580 no . .
C21 H20B 3.2975 no . .
C21 H23A 3.1613 no . .
C21 H23B 3.2331 no . .
C22 H20B 3.3912 no . .
C22 H23A 3.0828 no . .
C22 H23B 3.4944 no . .
C23 H6 3.5732 no . .
C23 H7 2.9108 no . .
C23 H19A 3.2528 no . .
C23 H20A 3.0785 no . .
C23 H21B 3.4503 no . .
C23 H22A 3.5081 no . .
C23 H22B 2.9949 no . .
C24 H7 2.9189 no . .
C24 H19A 3.1898 no . .
C24 H20A 3.2493 no . .
C25 H11B 3.0641 no . .
C25 H12 2.6912 no . .
C25 H26C 3.0156 no . .
C26 H25B 3.1153 no . .
H1A H2A 2.8668 no . .
H1A H2B 2.3419 no . .
H1A H2 3.3291 no . .
H1A H3B 2.5992 no . .
H1A H9 2.2884 no . .
H1A H14A 3.5627 no . .
H1A H18B 2.2401 no . .
H1B H2A 2.3478 no . .
H1B H2B 2.3820 no . .
H1B H2 2.3071 no . .
H1B H9 2.5776 no . .
H1B H11A 2.9652 no . .
H1B H11B 3.5637 no . .
H2A H2 2.4358 no . .
H2A H3A 2.3539 no . .
H2A H3B 2.8751 no . .
H2A H4 2.6196 no . .
H2B H3A 2.3991 no . .
H2B H3B 2.3514 no . .
H2 H4 3.0720 no . .
H2 H6 3.1362 no . .
H2 H9 3.4491 no . .
H2 H11A 2.2116 no . .
H2 H13B 2.9145 no . .
H3A H4 2.3548 no . .
H3B H4 2.8799 no . .
H3B H18A 3.0704 no . .
H3B H18B 2.4255 no . .
H4 H6 2.3732 no . .
H4 H18A 3.5680 no . .
H4 H21B 3.0430 no . .
H6 H7 2.6763 no . .
H6 H13A 3.0856 no . .
H6 H13B 2.2001 no . .
H6 H21A 3.4191 no . .
H6 H21B 2.1900 no . .
H6 H23B 3.1917 no . .
H7 H13A 2.2027 no . .
H7 H13B 2.7819 no . .
H7 H14B 2.5325 no . .
H7 H23B 2.5257 no . .
H7 H24A 3.2708 no . .
H7 H24B 2.2720 no . .
H7 H26B 3.5135 no . .
H9 H11A 2.6484 no . .
H9 H11B 2.2014 no . .
H9 H14A 2.5761 no . .
H9 H14B 3.5985 no . .
H9 H18B 2.9121 no . .
H11A H12 2.3421 no . .
H11A H13B 2.6287 no . .
H11A H25A 3.5747 no . .
H11B H12 2.4641 no . .
H11B H25A 2.6236 no . .
H12 H13A 2.3704 no . .
H12 H13B 2.4194 no . .
H12 H25A 2.4605 no . .
H12 H25B 2.5276 no . .
H13A H23B 2.6933 no . .
H13A H24B 3.4967 no . .
H13B H23B 3.4733 no . .
H14A H18A 2.6468 no . .
H14A H18B 2.2130 no . .
H14B H18A 2.2132 no . .
H14B H18B 2.7874 no . .
H19A H20A 2.3653 no . .
H19A H20B 2.8548 no . .
H19A H20C 2.3445 no . .
H19A H24A 2.4011 no . .
H19B H20A 2.8550 no . .
H19B H20B 2.3663 no . .
H19B H20C 2.3439 no . .
H19B H21A 2.8021 no . .
H20A H22A 3.5706 no . .
H20A H23A 2.7469 no . .
H20A H24A 2.8253 no . .
H20A H24C 3.3430 no . .
H20B H21A 3.1412 no . .
H20B H22A 2.6638 no . .
H20B H23A 3.3723 no . .
H21A H22A 2.2147 no . .
H21A H22B 2.7433 no . .
H21A H22C 2.2138 no . .
H21B H22A 2.7419 no . .
H21B H22B 2.2489 no . .
H21B H22C 2.1813 no . .
H21B H23B 3.3554 no . .
H22A H23A 3.0192 no . .
H22B H23A 2.6471 no . .
H22B H23B 2.9176 no . .
H23A H24A 2.5650 no . .
H23A H24B 2.7806 no . .
H23A H24C 2.1805 no . .
H23B H24A 2.7910 no . .
H23B H24B 2.1897 no . .
H23B H24C 2.5458 no . .
H24B H26B 3.5562 no . .
H25B H26A 3.5142 no . .
H25B H26C 2.7949 no . .
H25C H26C 3.1741 no . .
O1 H2A 3.0619 no . 2_555
O2 H19B 3.1793 no . 2_545
O3 H1A 2.6593 no . 6_556
O3 H2B 3.5536 no . 6_556
O3 H3B 2.6489 no . 6_556
O3 H18B 2.4881 no . 6_556
O3 H25A 2.8989 no . 2_655
O4 H1B 3.3764 no . 5_656
O4 H2B 3.4568 no . 5_656
O4 H14A 3.0125 no . 6_556
O4 H18A 3.3360 no . 6_556
O4 H18B 2.8657 no . 6_556
O5 H22A 3.5047 no . 8_556
O5 H22C 2.7477 no . 8_556
N1 H1B 3.3598 no . 2_555
N1 H2A 3.1027 no . 2_555
N1 H2 2.0639 no . 2_555
N1 H11A 3.3732 no . 2_555
N1 H22A 3.5411 no . 8_456
N1 H22B 3.1632 no . 8_456
N1 H23A 3.5138 no . 8_456
N1 H26A 2.9421 no . 1_455
C1 H11B 3.3304 no . 5_656
C1 H18A 3.4721 no . 2_545
C2 H14B 3.5073 no . 2_545
C2 H18A 2.9390 no . 2_545
C2 H19A 3.1001 no . 2_545
C3 H19A 3.0044 no . 2_545
C3 H25B 3.4329 no . 1_455
C3 H26C 3.5790 no . 1_455
C4 H19A 3.1305 no . 2_545
C11 H26A 3.5320 no . 2_645
C11 H26B 3.1541 no . 2_645
C13 H20A 3.5290 no . 7_646
C13 H20B 3.1769 no . 7_646
C13 H20C 3.5876 no . 7_646
C14 H2B 3.4032 no . 2_555
C14 H25C 3.2408 no . 6_456
C14 H26C 3.3347 no . 6_456
C15 H18B 3.2827 no . 6_556
C15 H25A 3.5887 no . 2_655
C17 H2A 3.4929 no . 2_555
C17 H2 3.0952 no . 2_555
C17 H22B 3.5046 no . 8_456
C17 H26A 3.3747 no . 1_455
C18 H2A 3.4513 no . 2_555
C18 H2B 3.3822 no . 2_555
C19 H2A 3.0298 no . 2_555
C19 H3A 3.5449 no . 2_555
C19 H4 2.9709 no . 2_555
C19 H24C 3.5620 no . 8_456
C20 H4 3.3790 no . 2_555
C20 H13A 3.2664 no . 7_656
C20 H13B 3.0429 no . 7_656
C20 H24C 3.0202 no . 8_456
C21 H20C 3.4361 no . 2_545
C21 H23B 3.4612 no . 8_456
C22 H13A 3.5370 no . 8_456
C22 H26A 3.0711 no . 8_456
C23 H21A 3.0810 no . 8_556
C24 H12 3.0895 no . 2_655
C24 H20B 3.1858 no . 8_556
C24 H21A 3.4635 no . 8_556
C24 H25B 3.4439 no . 2_655
C25 H2B 3.5821 no . 1_655
C25 H2B 3.2407 no . 5_656
C25 H3A 3.4652 no . 1_655
C25 H14A 3.2362 no . 6_556
C25 H14B 3.2186 no . 2_645
C26 H3A 3.4505 no . 1_655
C26 H11A 3.1081 no . 2_655
C26 H11B 3.5412 no . 2_655
C26 H14A 3.3964 no . 6_556
C26 H22A 3.4272 no . 8_556
C26 H22C 3.2749 no . 8_556
H1A O3 2.6593 no . 6_456
H1A H11B 2.8907 no . 5_656
H1A H25A 3.0675 no . 5_656
H1A H26B 3.1370 no . 6_456
H1A H26C 3.5241 no . 6_456
H1B O4 3.3764 no . 5_656
H1B N1 3.3598 no . 2_545
H1B H9 3.5275 no . 5_656
H1B H11B 2.8335 no . 5_656
H1B H18A 2.9652 no . 2_545
H2A O1 3.0619 no . 2_545
H2A N1 3.1027 no . 2_545
H2A C17 3.4929 no . 2_545
H2A C18 3.4513 no . 2_545
H2A C19 3.0298 no . 2_545
H2A H14B 3.3490 no . 2_545
H2A H18A 2.5118 no . 2_545
H2A H19A 2.4063 no . 2_545
H2A H19B 2.8622 no . 2_545
H2B O3 3.5536 no . 6_456
H2B O4 3.4568 no . 5_656
H2B C14 3.4032 no . 2_545
H2B C18 3.3822 no . 2_545
H2B C25 3.5821 no . 1_455
H2B C25 3.2407 no . 5_656
H2B H14B 2.7648 no . 2_545
H2B H18A 2.6261 no . 2_545
H2B H25A 3.2185 no . 5_656
H2B H25B 3.2862 no . 1_455
H2B H25C 2.9945 no . 1_455
H2B H25C 2.6751 no . 5_656
H2 N1 2.0639 no . 2_545
H2 C17 3.0952 no . 2_545
H2 H19B 3.0803 no . 2_545
H2 H26A 3.5788 no . 2_645
H3A C19 3.5449 no . 2_545
H3A C25 3.4652 no . 1_455
H3A C26 3.4505 no . 1_455
H3A H19A 2.5652 no . 2_545
H3A H24A 3.3023 no . 2_545
H3A H25B 2.6873 no . 1_455
H3A H25C 3.4131 no . 1_455
H3A H26A 3.1327 no . 1_455
H3A H26C 3.1210 no . 1_455
H3B O3 2.6489 no . 6_456
H3B H14A 3.1711 no . 6_456
H3B H25B 3.5357 no . 1_455
H3B H26A 3.4745 no . 1_455
H3B H26C 3.0863 no . 1_455
H4 C19 2.9709 no . 2_545
H4 C20 3.3790 no . 2_545
H4 H19A 2.4253 no . 2_545
H4 H19B 2.8009 no . 2_545
H4 H20C 2.8395 no . 2_545
H6 H20A 3.5067 no . 7_646
H9 H1B 3.5275 no . 5_656
H9 H11B 3.1753 no . 5_656
H9 H26C 3.2315 no . 6_456
H11A N1 3.3732 no . 2_545
H11A C26 3.1081 no . 2_645
H11A H26A 2.7012 no . 2_645
H11A H26B 2.7137 no . 2_645
H11A H26C 3.4866 no . 2_645
H11B C1 3.3304 no . 5_656
H11B C26 3.5412 no . 2_645
H11B H1A 2.8907 no . 5_656
H11B H1B 2.8335 no . 5_656
H11B H9 3.1753 no . 5_656
H11B H26A 3.5711 no . 2_645
H11B H26B 2.8131 no . 2_645
H12 C24 3.0895 no . 2_645
H12 H20B 3.3816 no . 7_646
H12 H24A 3.1934 no . 2_645
H12 H24B 2.6364 no . 2_645
H12 H24C 2.9406 no . 2_645
H12 H26B 3.2397 no . 2_645
H13A C20 3.2664 no . 7_646
H13A C22 3.5370 no . 8_556
H13A H20A 3.3609 no . 7_646
H13A H20B 2.9132 no . 7_646
H13A H20C 2.9960 no . 7_646
H13A H21A 3.5598 no . 8_556
H13A H22C 2.6553 no . 8_556
H13A H24C 3.4560 no . 2_645
H13B C20 3.0429 no . 7_646
H13B H20A 2.7913 no . 7_646
H13B H20B 2.6260 no . 7_646
H13B H20C 3.2338 no . 7_646
H14A O4 3.0125 no . 6_456
H14A C25 3.2362 no . 6_456
H14A C26 3.3964 no . 6_456
H14A H3B 3.1711 no . 6_556
H14A H25B 3.5490 no . 6_456
H14A H25C 2.6898 no . 6_456
H14A H26C 2.4327 no . 6_456
H14B C2 3.5073 no . 2_555
H14B C25 3.2186 no . 2_655
H14B H2A 3.3490 no . 2_555
H14B H2B 2.7648 no . 2_555
H14B H25A 2.9425 no . 2_655
H14B H25B 3.2431 no . 2_655
H14B H25C 2.9358 no . 2_655
H14B H25C 3.0213 no . 6_456
H18A O4 3.3360 no . 6_456
H18A C1 3.4721 no . 2_555
H18A C2 2.9390 no . 2_555
H18A H1B 2.9652 no . 2_555
H18A H2A 2.5118 no . 2_555
H18A H2B 2.6261 no . 2_555
H18B O3 2.4881 no . 6_456
H18B O4 2.8657 no . 6_456
H18B C15 3.2827 no . 6_456
H18B H26B 3.5305 no . 6_456
H18B H26C 3.0845 no . 6_456
H19A C2 3.1001 no . 2_555
H19A C3 3.0044 no . 2_555
H19A C4 3.1305 no . 2_555
H19A H2A 2.4063 no . 2_555
H19A H3A 2.5652 no . 2_555
H19A H4 2.4253 no . 2_555
H19B O2 3.1793 no . 2_555
H19B H2A 2.8622 no . 2_555
H19B H2 3.0803 no . 2_555
H19B H4 2.8009 no . 2_555
H19B H23A 3.1599 no . 8_456
H19B H24C 3.1641 no . 8_456
H20A C13 3.5290 no . 7_656
H20A H6 3.5067 no . 7_656
H20A H13A 3.3609 no . 7_656
H20A H13B 2.7913 no . 7_656
H20A H21B 3.3603 no . 7_656
H20A H22B 3.2361 no . 7_656
H20B C13 3.1769 no . 7_656
H20B C24 3.1858 no . 8_456
H20B H12 3.3816 no . 7_656
H20B H13A 2.9132 no . 7_656
H20B H13B 2.6260 no . 7_656
H20B H24B 3.4052 no . 8_456
H20B H24C 2.2605 no . 8_456
H20C C13 3.5876 no . 7_656
H20C C21 3.4361 no . 2_555
H20C H4 2.8395 no . 2_555
H20C H13A 2.9960 no . 7_656
H20C H13B 3.2338 no . 7_656
H20C H21A 3.0955 no . 2_555
H20C H21B 2.8691 no . 2_555
H20C H22B 3.4207 no . 7_656
H20C H22C 3.5068 no . 2_555
H20C H23B 3.3715 no . 7_656
H20C H24C 3.1075 no . 8_456
H21A C23 3.0810 no . 8_456
H21A C24 3.4635 no . 8_456
H21A H13A 3.5598 no . 8_456
H21A H20C 3.0955 no . 2_545
H21A H23A 2.9007 no . 8_456
H21A H23B 2.5476 no . 8_456
H21A H24B 3.5100 no . 8_456
H21A H24C 3.1804 no . 8_456
H21B H20A 3.3603 no . 7_646
H21B H20C 2.8691 no . 2_545
H22A O5 3.5047 no . 8_456
H22A N1 3.5411 no . 8_556
H22A C26 3.4272 no . 8_456
H22A H24B 3.2270 no . 8_456
H22A H24C 3.2738 no . 8_456
H22A H26A 2.7338 no . 8_456
H22B N1 3.1632 no . 8_556
H22B C17 3.5046 no . 8_556
H22B H20A 3.2361 no . 7_646
H22B H20C 3.4207 no . 7_646
H22B H26A 3.1419 no . 8_456
H22C O5 2.7477 no . 8_456
H22C C26 3.2749 no . 8_456
H22C H13A 2.6553 no . 8_456
H22C H20C 3.5068 no . 2_545
H22C H23B 3.4256 no . 8_456
H22C H24A 3.5029 no . 7_646
H22C H24C 3.5328 no . 7_646
H22C H26A 2.8311 no . 8_456
H23A N1 3.5138 no . 8_556
H23A H19B 3.1599 no . 8_556
H23A H21A 2.9007 no . 8_556
H23B C21 3.4612 no . 8_556
H23B H20C 3.3715 no . 7_646
H23B H21A 2.5476 no . 8_556
H23B H22C 3.4256 no . 8_556
H24A H3A 3.3023 no . 2_555
H24A H12 3.1934 no . 2_655
H24A H22C 3.5029 no . 7_656
H24A H25B 2.9174 no . 2_655
H24B H12 2.6364 no . 2_655
H24B H20B 3.4052 no . 8_556
H24B H21A 3.5100 no . 8_556
H24B H22A 3.2270 no . 8_556
H24B H25A 3.2516 no . 2_655
H24B H25B 3.1133 no . 2_655
H24C C19 3.5620 no . 8_556
H24C C20 3.0202 no . 8_556
H24C H12 2.9406 no . 2_655
H24C H13A 3.4560 no . 2_655
H24C H19B 3.1641 no . 8_556
H24C H20B 2.2605 no . 8_556
H24C H20C 3.1075 no . 8_556
H24C H21A 3.1804 no . 8_556
H24C H22A 3.2738 no . 8_556
H24C H22C 3.5328 no . 7_656
H25A O3 2.8989 no . 2_645
H25A C15 3.5887 no . 2_645
H25A H1A 3.0675 no . 5_656
H25A H2B 3.2185 no . 5_656
H25A H14B 2.9425 no . 2_645
H25A H24B 3.2516 no . 2_645
H25A H26B 2.8695 no . 2_645
H25B C3 3.4329 no . 1_655
H25B C24 3.4439 no . 2_645
H25B H2B 3.2862 no . 1_655
H25B H3A 2.6873 no . 1_655
H25B H3B 3.5357 no . 1_655
H25B H14A 3.5490 no . 6_556
H25B H14B 3.2431 no . 2_645
H25B H24A 2.9174 no . 2_645
H25B H24B 3.1133 no . 2_645
H25C C14 3.2408 no . 6_556
H25C H2B 2.9945 no . 1_655
H25C H2B 2.6751 no . 5_656
H25C H3A 3.4131 no . 1_655
H25C H14A 2.6898 no . 6_556
H25C H14B 2.9358 no . 2_645
H25C H14B 3.0213 no . 6_556
H25C H25C 2.8712 no . 5_756
H26A N1 2.9421 no . 1_655
H26A C11 3.5320 no . 2_655
H26A C17 3.3747 no . 1_655
H26A C22 3.0711 no . 8_556
H26A H2 3.5788 no . 2_655
H26A H3A 3.1327 no . 1_655
H26A H3B 3.4745 no . 1_655
H26A H11A 2.7012 no . 2_655
H26A H11B 3.5711 no . 2_655
H26A H22A 2.7338 no . 8_556
H26A H22B 3.1419 no . 8_556
H26A H22C 2.8311 no . 8_556
H26B C11 3.1541 no . 2_655
H26B H1A 3.1370 no . 6_556
H26B H11A 2.7137 no . 2_655
H26B H11B 2.8131 no . 2_655
H26B H12 3.2397 no . 2_655
H26B H18B 3.5305 no . 6_556
H26B H25A 2.8695 no . 2_655
H26C C3 3.5790 no . 1_655
H26C C14 3.3347 no . 6_556
H26C H1A 3.5241 no . 6_556
H26C H3A 3.1210 no . 1_655
H26C H3B 3.0863 no . 1_655
H26C H9 3.2315 no . 6_556
H26C H11A 3.4866 no . 2_655
H26C H14A 2.4327 no . 6_556
H26C H18B 3.0845 no . 6_556

loop_
_geom_hbond_atom_site_label_D
_geom_hbond_atom_site_label_H
_geom_hbond_atom_site_label_A
_geom_hbond_site_symmetry_D
_geom_hbond_site_symmetry_H
_geom_hbond_site_symmetry_A
_geom_hbond_distance_DA
_geom_hbond_distance_DH
_geom_hbond_distance_HA
_geom_hbond_angle_DHA
_geom_hbond_publ_flag
O2 H2 N1 . . 2_545 2.843(3) 0.840 2.064 154.0 no

loop_
_geom_torsion_atom_site_label_1
_geom_torsion_atom_site_label_2
_geom_torsion_atom_site_label_3
_geom_torsion_atom_site_label_4
_geom_torsion
_geom_torsion_publ_flag
_geom_torsion_site_symmetry_1
_geom_torsion_site_symmetry_2
_geom_torsion_site_symmetry_3
_geom_torsion_site_symmetry_4
O1 Si1 C19 C20 -172.3(2) no . . . .
O1 Si1 C19 H19A -50.4 no . . . .
O1 Si1 C19 H19B 65.8 no . . . .
C19 Si1 O1 C6 -172.17(16) no . . . .
O1 Si1 C21 C22 153.3(3) no . . . .
O1 Si1 C21 H21A -83.8 no . . . .
O1 Si1 C21 H21B 30.4 no . . . .
C21 Si1 O1 C6 -53.10(19) no . . . .
O1 Si1 C23 C24 63.3(3) no . . . .
O1 Si1 C23 H23A -175.0 no . . . .
O1 Si1 C23 H23B -58.3 no . . . .
C23 Si1 O1 C6 69.02(18) no . . . .
C19 Si1 C21 C22 -92.1(3) no . . . .
C19 Si1 C21 H21A 30.8 no . . . .
C19 Si1 C21 H21B 145.0 no . . . .
C21 Si1 C19 C20 69.9(3) no . . . .
C21 Si1 C19 H19A -168.2 no . . . .
C21 Si1 C19 H19B -52.1 no . . . .
C19 Si1 C23 C24 -51.4(3) no . . . .
C19 Si1 C23 H23A 70.2 no . . . .
C19 Si1 C23 H23B -173.0 no . . . .
C23 Si1 C19 C20 -53.7(3) no . . . .
C23 Si1 C19 H19A 68.3 no . . . .
C23 Si1 C19 H19B -175.6 no . . . .
C21 Si1 C23 C24 -175.3(2) no . . . .
C21 Si1 C23 H23A -53.7 no . . . .
C21 Si1 C23 H23B 63.1 no . . . .
C23 Si1 C21 C22 31.4(4) no . . . .
C23 Si1 C21 H21A 154.3 no . . . .
C23 Si1 C21 H21B -91.5 no . . . .
Si1 O1 C6 C5 148.50(12) no . . . .
Si1 O1 C6 C7 -89.96(17) no . . . .
Si1 O1 C6 H6 30.1 no . . . .
H2 O2 C10 C1 32.2 no . . . .
H2 O2 C10 C5 153.3 no . . . .
H2 O2 C10 C9 -89.9 no . . . .
C16 O4 C25 H25A 84.4 no . . . .
C16 O4 C25 H25B -35.7 no . . . .
C16 O4 C25 H25C -155.6 no . . . .
C25 O4 C16 O5 64.5(3) no . . . .
C25 O4 C16 C12 -57.7(3) no . . . .
C25 O4 C16 C15 -175.12(17) no . . . .
C16 O5 C26 H26A -171.8 no . . . .
C16 O5 C26 H26B 68.2 no . . . .
C16 O5 C26 H26C -51.8 no . . . .
C26 O5 C16 O4 55.5(3) no . . . .
C26 O5 C16 C12 -177.63(18) no . . . .
C26 O5 C16 C15 -61.0(3) no . . . .
C2 C1 C10 O2 59.6(3) no . . . .
C2 C1 C10 C5 -55.5(3) no . . . .
C2 C1 C10 C9 -176.36(16) no . . . .
C10 C1 C2 C3 55.6(3) no . . . .
C10 C1 C2 H2A -65.1 no . . . .
C10 C1 C2 H2B 176.4 no . . . .
H1A C1 C2 C3 -65.6 no . . . .
H1A C1 C2 H2A 173.6 no . . . .
H1A C1 C2 H2B 55.1 no . . . .
H1B C1 C2 C3 176.9 no . . . .
H1B C1 C2 H2A 56.2 no . . . .
H1B C1 C2 H2B -62.4 no . . . .
H1A C1 C10 O2 -179.1 no . . . .
H1A C1 C10 C5 65.8 no . . . .
H1A C1 C10 C9 -55.1 no . . . .
H1B C1 C10 O2 -61.6 no . . . .
H1B C1 C10 C5 -176.8 no . . . .
H1B C1 C10 C9 62.4 no . . . .
C1 C2 C3 C4 -54.9(3) no . . . .
C1 C2 C3 H3A -175.9 no . . . .
C1 C2 C3 H3B 66.1 no . . . .
H2A C2 C3 C4 65.8 no . . . .
H2A C2 C3 H3A -55.2 no . . . .
H2A C2 C3 H3B -173.2 no . . . .
H2B C2 C3 C4 -175.6 no . . . .
H2B C2 C3 H3A 63.4 no . . . .
H2B C2 C3 H3B -54.7 no . . . .
C2 C3 C4 C5 55.6(3) no . . . .
C2 C3 C4 C17 179.88(18) no . . . .
C2 C3 C4 H4 -64.5 no . . . .
H3A C3 C4 C5 176.6 no . . . .
H3A C3 C4 C17 -59.1 no . . . .
H3A C3 C4 H4 56.5 no . . . .
H3B C3 C4 C5 -65.4 no . . . .
H3B C3 C4 C17 58.9 no . . . .
H3B C3 C4 H4 174.6 no . . . .
C3 C4 C5 C6 -168.48(15) no . . . .
C3 C4 C5 C10 -52.3(2) no . . . .
C3 C4 C5 C18 69.3(2) no . . . .
C17 C4 C5 C6 70.7(3) no . . . .
C17 C4 C5 C10 -173.13(17) no . . . .
C17 C4 C5 C18 -51.5(3) no . . . .
H4 C4 C5 C6 -48.4 no . . . .
H4 C4 C5 C10 67.7 no . . . .
H4 C4 C5 C18 -170.7 no . . . .
C4 C5 C6 O1 -68.02(19) no . . . .
C4 C5 C6 C7 169.95(14) no . . . .
C4 C5 C6 H6 50.4 no . . . .
C4 C5 C10 O2 -66.9(2) no . . . .
C4 C5 C10 C1 51.8(2) no . . . .
C4 C5 C10 C9 173.34(15) no . . . .
C4 C5 C18 C14 172.04(15) no . . . .
C4 C5 C18 H18A 51.3 no . . . .
C4 C5 C18 H18B -67.3 no . . . .
C6 C5 C10 O2 52.16(19) no . . . .
C6 C5 C10 C1 170.83(15) no . . . .
C6 C5 C10 C9 -67.60(18) no . . . .
C10 C5 C6 O1 174.56(15) no . . . .
C10 C5 C6 C7 52.53(19) no . . . .
C10 C5 C6 H6 -67.1 no . . . .
C6 C5 C18 C14 48.9(2) no . . . .
C6 C5 C18 H18A -71.8 no . . . .
C6 C5 C18 H18B 169.6 no . . . .
C18 C5 C6 O1 55.8(2) no . . . .
C18 C5 C6 C7 -66.23(19) no . . . .
C18 C5 C6 H6 174.2 no . . . .
C10 C5 C18 C14 -67.4(2) no . . . .
C10 C5 C18 H18A 171.9 no . . . .
C10 C5 C18 H18B 53.3 no . . . .
C18 C5 C10 O2 170.34(16) no . . . .
C18 C5 C10 C1 -71.0(2) no . . . .
C18 C5 C10 C9 50.6(2) no . . . .
O1 C6 C7 C8 -105.51(17) no . . . .
O1 C6 C7 C13 131.88(16) no . . . .
O1 C6 C7 H7 11.3 no . . . .
C5 C6 C7 C8 14.8(2) no . . . .
C5 C6 C7 C13 -107.78(17) no . . . .
C5 C6 C7 H7 131.6 no . . . .
H6 C6 C7 C8 134.4 no . . . .
H6 C6 C7 C13 11.8 no . . . .
H6 C6 C7 H7 -108.8 no . . . .
C6 C7 C8 C9 -70.79(19) no . . . .
C6 C7 C8 C14 49.4(2) no . . . .
C6 C7 C8 C15 171.94(14) no . . . .
C6 C7 C13 C12 130.70(17) no . . . .
C6 C7 C13 H13A -108.5 no . . . .
C6 C7 C13 H13B 9.9 no . . . .
C8 C7 C13 C12 8.9(3) no . . . .
C8 C7 C13 H13A 129.6 no . . . .
C8 C7 C13 H13B -111.9 no . . . .
C13 C7 C8 C9 54.9(2) no . . . .
C13 C7 C8 C14 175.07(16) no . . . .
C13 C7 C8 C15 -62.4(2) no . . . .
H7 C7 C8 C9 172.4 no . . . .
H7 C7 C8 C14 -67.4 no . . . .
H7 C7 C8 C15 55.2 no . . . .
H7 C7 C13 C12 -108.7 no . . . .
H7 C7 C13 H13A 12.1 no . . . .
H7 C7 C13 H13B 130.5 no . . . .
C7 C8 C9 C10 54.9(2) no . . . .
C7 C8 C9 C11 -70.9(2) no . . . .
C7 C8 C9 H9 172.0 no . . . .
C7 C8 C14 C18 -67.2(2) no . . . .
C7 C8 C14 H14A 172.1 no . . . .
C7 C8 C14 H14B 53.4 no . . . .
C7 C8 C15 O3 -123.4(2) no . . . .
C7 C8 C15 C16 53.6(2) no . . . .
C9 C8 C14 C18 49.5(3) no . . . .
C9 C8 C14 H14A -71.1 no . . . .
C9 C8 C14 H14B 170.2 no . . . .
C14 C8 C9 C10 -64.9(3) no . . . .
C14 C8 C9 C11 169.27(16) no . . . .
C14 C8 C9 H9 52.2 no . . . .
C9 C8 C15 O3 122.3(3) no . . . .
C9 C8 C15 C16 -60.7(3) no . . . .
C15 C8 C9 C10 170.34(16) no . . . .
C15 C8 C9 C11 44.5(3) no . . . .
C15 C8 C9 H9 -72.6 no . . . .
C14 C8 C15 O3 -1.9(3) no . . . .
C14 C8 C15 C16 175.16(16) no . . . .
C15 C8 C14 C18 173.07(16) no . . . .
C15 C8 C14 H14A 52.4 no . . . .
C15 C8 C14 H14B -66.3 no . . . .
C8 C9 C10 O2 -101.73(18) no . . . .
C8 C9 C10 C1 136.02(16) no . . . .
C8 C9 C10 C5 12.2(3) no . . . .
C8 C9 C11 C12 17.7(3) no . . . .
C8 C9 C11 H11A 138.3 no . . . .
C8 C9 C11 H11B -102.9 no . . . .
C10 C9 C11 C12 -105.34(19) no . . . .
C10 C9 C11 H11A 15.3 no . . . .
C10 C9 C11 H11B 134.1 no . . . .
C11 C9 C10 O2 21.3(3) no . . . .
C11 C9 C10 C1 -101.0(2) no . . . .
C11 C9 C10 C5 135.23(17) no . . . .
H9 C9 C10 O2 141.2 no . . . .
H9 C9 C10 C1 18.9 no . . . .
H9 C9 C10 C5 -104.9 no . . . .
H9 C9 C11 C12 134.8 no . . . .
H9 C9 C11 H11A -104.6 no . . . .
H9 C9 C11 H11B 14.2 no . . . .
C9 C11 C12 C13 47.5(3) no . . . .
C9 C11 C12 C16 -71.4(3) no . . . .
C9 C11 C12 H12 168.8 no . . . .
H11A C11 C12 C13 -73.1 no . . . .
H11A C11 C12 C16 168.0 no . . . .
H11A C11 C12 H12 48.2 no . . . .
H11B C11 C12 C13 168.0 no . . . .
H11B C11 C12 C16 49.2 no . . . .
H11B C11 C12 H12 -70.6 no . . . .
C11 C12 C13 C7 -63.2(3) no . . . .
C11 C12 C13 H13A 176.1 no . . . .
C11 C12 C13 H13B 57.6 no . . . .
C11 C12 C16 O4 -60.4(3) no . . . .
C11 C12 C16 O5 174.88(16) no . . . .
C11 C12 C16 C15 55.6(2) no . . . .
C13 C12 C16 O4 -179.74(17) no . . . .
C13 C12 C16 O5 55.5(3) no . . . .
C13 C12 C16 C15 -63.7(3) no . . . .
C16 C12 C13 C7 54.6(3) no . . . .
C16 C12 C13 H13A -66.1 no . . . .
C16 C12 C13 H13B 175.4 no . . . .
H12 C12 C13 C7 175.5 no . . . .
H12 C12 C13 H13A 54.7 no . . . .
H12 C12 C13 H13B -63.7 no . . . .
H12 C12 C16 O4 59.4 no . . . .
H12 C12 C16 O5 -65.3 no . . . .
H12 C12 C16 C15 175.4 no . . . .
C8 C14 C18 C5 14.5(3) no . . . .
C8 C14 C18 H18A 135.2 no . . . .
C8 C14 C18 H18B -106.2 no . . . .
H14A C14 C18 C5 135.2 no . . . .
H14A C14 C18 H18A -104.1 no . . . .
H14A C14 C18 H18B 14.5 no . . . .
H14B C14 C18 C5 -106.1 no . . . .
H14B C14 C18 H18A 14.6 no . . . .
H14B C14 C18 H18B 133.2 no . . . .
O3 C15 C16 O4 -51.9(3) no . . . .
O3 C15 C16 O5 68.8(3) no . . . .
O3 C15 C16 C12 -174.7(2) no . . . .
C8 C15 C16 O4 131.06(18) no . . . .
C8 C15 C16 O5 -108.2(2) no . . . .
C8 C15 C16 C12 8.2(3) no . . . .
Si1 C19 C20 H20A 60.1 no . . . .
Si1 C19 C20 H20B -59.9 no . . . .
Si1 C19 C20 H20C -179.9 no . . . .
H19A C19 C20 H20A -61.9 no . . . .
H19A C19 C20 H20B 178.1 no . . . .
H19A C19 C20 H20C 58.1 no . . . .
H19B C19 C20 H20A -178.0 no . . . .
H19B C19 C20 H20B 62.0 no . . . .
H19B C19 C20 H20C -58.0 no . . . .
Si1 C21 C22 H22A 62.8 no . . . .
Si1 C21 C22 H22B -57.2 no . . . .
Si1 C21 C22 H22C -177.2 no . . . .
H21A C21 C22 H22A -60.1 no . . . .
H21A C21 C22 H22B 179.9 no . . . .
H21A C21 C22 H22C 59.9 no . . . .
H21B C21 C22 H22A -174.3 no . . . .
H21B C21 C22 H22B 65.7 no . . . .
H21B C21 C22 H22C -54.3 no . . . .
Si1 C23 C24 H24A 24.2 no . . . .
Si1 C23 C24 H24B -95.8 no . . . .
Si1 C23 C24 H24C 144.2 no . . . .
H23A C23 C24 H24A -97.4 no . . . .
H23A C23 C24 H24B 142.6 no . . . .
H23A C23 C24 H24C 22.6 no . . . .
H23B C23 C24 H24A 145.8 no . . . .
H23B C23 C24 H24B 25.8 no . . . .
H23B C23 C24 H24C -94.2 no . . . .
